data_2103209
loop_
_publ_author_name
'Marsh, Richard E.'
'Kapon, Moshe'
'Hu, Shengzhi'
'Herbstein, Frank H.'

_publ_section_title
;
 Some 60 new space-group corrections
;
_journal_issue 1
_journal_name_full 'Acta Crystallographica Section B'
_journal_page_first 62
_journal_page_last 77
_journal_paper_doi 10.1107/S0108768101017128
_journal_volume 58
_journal_year 2002
_chemical_formula_moiety 'C23 H25 Cl2 Fe N7 O2 1+, Cl 1-'
_chemical_formula_sum 'C23 H25 Cl3 Fe N7 O2'
_chemical_name_systematic
;
Dichloro(6,13-(bis-2-hydroxyethyl)-6H,13H-tripyrido-[cd,fg,lm]-
[1,2,4,7,9,10]heptaaza-pentadecine)iron(III) chloride
;
_space_group_IT_number 62
_symmetry_cell_setting orthorhombic
_symmetry_space_group_name_Hall '-P 2ac 2n'
_symmetry_space_group_name_H-M 'P n m a'
_cell_angle_alpha 90.00
_cell_angle_beta 90.00
_cell_angle_gamma 90.00
_cell_formula_units_Z 4
_cell_length_a 15.494
_cell_length_b 12.229
_cell_length_c 12.873
_cell_volume 2439.126
_cod_data_source_file bm0047.cif
_cod_data_source_block CSD_CIF_Table_48S
_cod_depositor_comments
;
 Marking attached hydrogen atoms.

 Antanas Vaitkus,
 2017-08-04

 Adding the _chemical_formula_moiety and _chemical_formula_sum data items
 after consulting the original publication.

 Antanas Vaitkus,
 2017-08-03

The following automatic conversions were performed:
'_symmetry_cell_setting' value 'Orthorhombic' changed to 'orthorhombic'
according to '/home/saulius/struct/CIF-dictionaries/cif_core.dic'
dictionary named 'cif_core.dic' version 2.4.1 from 2010-06-29.

Automatic conversion script
Id: cif_fix_enum 1527 2010-12-29 10:47:43Z saulius 

The following automatic conversions were performed:

'_symmetry_cell_setting' value 'Orthorhombic' changed to
'orthorhombic' according to
/home/saulius/struct/CIF-dictionaries/cif_core.dic dictionary named
'cif_core.dic' version 2.4.1 from 2010-06-29.

Automatic conversion script
Id: cif_fix_values 1715 2011-07-08 13:25:40Z adriana 
;
_cod_original_sg_symbol_H-M ' Pnma  '
_cod_database_code 2103209

loop_
_symmetry_equiv_pos_as_xyz
'x, y, z'
'-x+1/2, y+1/2, z+1/2'
'x, -y+1/2, z'
'-x+1/2, -y, z+1/2'
'-x, -y, -z'
'x-1/2, -y-1/2, -z-1/2'
'-x, y-1/2, -z'
'x-1/2, y, -z-1/2'

loop_
_atom_site_label
_atom_site_fract_x
_atom_site_fract_y
_atom_site_fract_z
_atom_site_attached_hydrogens
Fe1 .3320 .25 .6342 0
N1 .1960 .25 .6142 0
C1,5 .1542 .1542 .6059 0
C2,4 .0646 .1514 .5945 1
C3 .0216 .25 .5887 1
C6,22 .2086 .4437 .6105 0
C7,23 .1720 .5538 .5804 3
N2,7 .2883 .4221 .6331 0
N3,6 .3494 .5050 .6410 0
C8,20 .3326 .5964 .7154 2
C9,21 .3367 .5628 .8287 2
O1,2 .4225 .5370 .8594 0
N4,5 .4420 .3549 .6361 0
C10,19 .4328 .4643 .6383 1
C11,18 .5053 .5331 .6326 1
C12,17 .5853 .4870 .6263 1
C13,16 .5948 .3744 .6247 1
C14,15 .5213 .3107 .6291 0
Cl1 .3380 .25 .4510 0
Cl2 .3121 .25 .8146 0
Cl3 .4810 .25 .1796 0

loop_
_atom_type_symbol
C
Fe
N
O
